data_2215209
loop_
_publ_author_name
'Hou, Hai-Yun'

_publ_section_title
;
 2-Methylimidazolium 3-carboxy-4-hydroxybenzenesulfonate dihydrate
;
_journal_coeditor_code LH2478
_journal_issue 9
_journal_name_full 'Acta Crystallographica Section E'
_journal_page_first o3868
_journal_page_last o3868
_journal_paper_doi 10.1107/S160053680704069X
_journal_volume 63
_journal_year 2007
_chemical_formula_iupac 'C4 H7 N2 +, C7 H5 O6 S -, 2H2 O'
_chemical_formula_moiety 'C4 H7 N2 +, C7 H5 O6 S -, 2H2 O'
_chemical_formula_sum 'C11 H16 N2 O8 S'
_chemical_formula_weight 336.32
_chemical_name_systematic
;
2-Methylimidazolium 3-carboxy-4-hydroxybenzenesulfonate dihydrate
;
_space_group_IT_number 19
_symmetry_cell_setting orthorhombic
_symmetry_space_group_name_Hall 'P 2ac 2ab'
_symmetry_space_group_name_H-M 'P 21 21 21'
_atom_sites_solution_hydrogens geom
_atom_sites_solution_primary direct
_atom_sites_solution_secondary difmap
_audit_creation_method SHELXL-97
_cell_angle_alpha 90.00
_cell_angle_beta 90.00
_cell_angle_gamma 90.00
_cell_formula_units_Z 4
_cell_length_a 6.9050(3)
_cell_length_b 13.9594(7)
_cell_length_c 15.6665(8)
_cell_measurement_reflns_used 5849
_cell_measurement_temperature 295(2)
_cell_measurement_theta_max 26.91
_cell_measurement_theta_min 2.92
_cell_volume 1510.09(13)
_computing_cell_refinement 'SAINT-Plus (Bruker, 2001)'
_computing_data_collection 'SMART (Bruker, 2001)'
_computing_data_reduction 'SAINT-Plus (Bruker, 2001)'
_computing_molecular_graphics 'PLATON (Spek, 2003)'
_computing_publication_material 'PLATON (Spek, 2003)'
_computing_structure_refinement 'SHELXL97 (Sheldrick, 1997)'
_computing_structure_solution 'SHELXS97 (Sheldrick, 1997)'
_diffrn_ambient_temperature 295(2)
_diffrn_measured_fraction_theta_full 0.983
_diffrn_measured_fraction_theta_max 0.983
_diffrn_measurement_device_type 'Bruker SMART APEX CCD area-detector'
_diffrn_measurement_method '0.3\% wide \w exposures'
_diffrn_radiation_monochromator graphite
_diffrn_radiation_source 'fine focus sealed Siemens Mo tube'
_diffrn_radiation_type 'Mo K\a'
_diffrn_radiation_wavelength 0.71073
_diffrn_reflns_av_R_equivalents 0.0341
_diffrn_reflns_av_sigmaI/netI 0.0278
_diffrn_reflns_limit_h_max 9
_diffrn_reflns_limit_h_min -9
_diffrn_reflns_limit_k_max 18
_diffrn_reflns_limit_k_min -18
_diffrn_reflns_limit_l_max 20
_diffrn_reflns_limit_l_min -19
_diffrn_reflns_number 17325
_diffrn_reflns_theta_full 28.00
_diffrn_reflns_theta_max 28.00
_diffrn_reflns_theta_min 1.95
_exptl_absorpt_coefficient_mu 0.256
_exptl_absorpt_correction_T_max 0.9648
_exptl_absorpt_correction_T_min 0.9044
_exptl_absorpt_correction_type multi-scan
_exptl_absorpt_process_details '(SADABS; Sheldrick, 1996)'
_exptl_crystal_colour colorless
_exptl_crystal_density_diffrn 1.479
_exptl_crystal_density_method 'not measured'
_exptl_crystal_description block
_exptl_crystal_F_000 704
_exptl_crystal_size_max 0.40
_exptl_crystal_size_mid 0.12
_exptl_crystal_size_min 0.10
_refine_diff_density_max 0.298
_refine_diff_density_min -0.435
_refine_ls_abs_structure_details 'Flack (1983), 1145 Friedel pairs'
_refine_ls_abs_structure_Flack -0.02(11)
_refine_ls_extinction_method none
_refine_ls_goodness_of_fit_ref 1.109
_refine_ls_hydrogen_treatment mixed
_refine_ls_matrix_type full
_refine_ls_number_parameters 224
_refine_ls_number_reflns 3511
_refine_ls_number_restraints 0
_refine_ls_restrained_S_all 1.109
_refine_ls_R_factor_all 0.0567
_refine_ls_R_factor_gt 0.0493
_refine_ls_shift/su_max 0.000
_refine_ls_shift/su_mean 0.000
_refine_ls_structure_factor_coef Fsqd
_refine_ls_weighting_details 'calc w=1/[\s^2^(Fo^2^)+(0.0695P)^2^+0.4997P] where P=(Fo^2^+2Fc^2^)/3'
_refine_ls_weighting_scheme calc
_refine_ls_wR_factor_gt 0.1195
_refine_ls_wR_factor_ref 0.1325
_reflns_number_gt 3149
_reflns_number_total 3511
_reflns_threshold_expression I>2\s(I)
_cod_data_source_file lh2478.cif
_cod_data_source_block I
_cod_database_code 2215209
_cod_database_fobs_code 2215209

loop_
_symmetry_equiv_pos_as_xyz
'x, y, z'
'-x+1/2, -y, z+1/2'
'x+1/2, -y+1/2, -z'
'-x, y+1/2, -z+1/2'

loop_
_atom_site_type_symbol
_atom_site_label
_atom_site_fract_x
_atom_site_fract_y
_atom_site_fract_z
_atom_site_U_iso_or_equiv
_atom_site_adp_type
_atom_site_calc_flag
_atom_site_refinement_flags
_atom_site_occupancy
C C1 0.6301(4) 0.56571(18) 0.51991(15) 0.0326(5) Uani d . 1
C C2 0.6179(4) 0.46797(18) 0.53943(17) 0.0377(6) Uani d . 1
C C3 0.6186(5) 0.43870(19) 0.62482(17) 0.0433(7) Uani d . 1
H H3 0.6116 0.3739 0.6381 0.052 Uiso calc R 1
C C4 0.6297(5) 0.50491(19) 0.68880(16) 0.0407(6) Uani d . 1
H H4 0.6311 0.4848 0.7454 0.049 Uiso calc R 1
C C5 0.6390(4) 0.60271(17) 0.66999(14) 0.0330(5) Uani d . 1
C C6 0.6403(5) 0.63214(18) 0.58583(15) 0.0355(5) Uani d . 1
H H6 0.6481 0.6971 0.5731 0.043 Uiso calc R 1
C C7 0.6311(5) 0.59695(17) 0.42940(15) 0.0368(6) Uani d . 1
C C8 0.3965(4) 0.5708(2) 1.01344(19) 0.0417(7) Uani d . 1
C C9 0.3869(5) 0.4361(2) 0.9403(2) 0.0485(7) Uani d . 1
H H9 0.3896 0.3930 0.8951 0.058 Uiso calc R 1
C C10 0.3641(5) 0.4153(2) 1.0228(2) 0.0483(7) Uani d . 1
H H10 0.3458 0.3546 1.0459 0.058 Uiso calc R 1
C C11 0.4109(7) 0.6736(2) 1.0360(3) 0.0728(11) Uani d . 1
H H11A 0.3304 0.6866 1.0846 0.109 Uiso calc R 1
H H11B 0.3686 0.7118 0.9885 0.109 Uiso calc R 1
H H11C 0.5429 0.6890 1.0494 0.109 Uiso calc R 1
N N1 0.4055(4) 0.53398(18) 0.93551(15) 0.0449(6) Uani d . 1
H H1B 0.424(6) 0.567(3) 0.895(2) 0.054 Uiso d . 1
N N2 0.3727(4) 0.49894(17) 1.06694(15) 0.0413(5) Uani d . 1
H H2A 0.348(5) 0.501(2) 1.119(2) 0.050 Uiso d . 1
O O1 0.6397(5) 0.68944(14) 0.41822(12) 0.0607(7) Uani d . 1
H H1A 0.627(7) 0.705(3) 0.367(3) 0.091 Uiso d . 1
O O2 0.6238(4) 0.54015(13) 0.37059(11) 0.0491(5) Uani d . 1
O O3 0.6085(4) 0.39857(14) 0.48008(13) 0.0527(6) Uani d . 1
H H3A 0.593(7) 0.426(3) 0.431(3) 0.079 Uiso d . 1
O O4 0.4787(3) 0.66868(15) 0.80653(12) 0.0488(6) Uani d . 1
O O5 0.8265(3) 0.66487(17) 0.80139(13) 0.0524(6) Uani d . 1
O O6 0.6494(4) 0.78034(14) 0.71641(12) 0.0522(6) Uani d . 1
O O7 0.1513(5) 0.7529(3) 0.73539(18) 0.0801(10) Uani d . 1
H H7A 0.245(9) 0.729(4) 0.755(4) 0.120 Uiso d . 1
O O8 0.8383(5) 0.9568(2) 0.76303(15) 0.0656(7) Uani d . 1
H H8B 0.930(8) 0.961(4) 0.734(4) 0.098 Uiso d . 1
H H8A 0.832(9) 0.904(4) 0.756(4) 0.098 Uiso d . 1
S S1 0.65096(11) 0.68606(4) 0.75465(4) 0.03738(18) Uani d . 1
H H7B 0.056(6) 0.730(3) 0.751(3) 0.056 Uiso d . 1

loop_
_atom_site_aniso_label
_atom_site_aniso_U_11
_atom_site_aniso_U_22
_atom_site_aniso_U_33
_atom_site_aniso_U_12
_atom_site_aniso_U_13
_atom_site_aniso_U_23
C1 0.0433(14) 0.0313(12) 0.0232(11) 0.0000(12) 0.0005(11) 0.0025(9)
C2 0.0498(16) 0.0298(12) 0.0336(13) 0.0021(12) 0.0011(12) -0.0002(10)
C3 0.0661(19) 0.0279(12) 0.0359(13) 0.0000(13) 0.0026(14) 0.0061(10)
C4 0.0574(17) 0.0363(13) 0.0283(12) 0.0003(14) -0.0005(13) 0.0088(10)
C5 0.0447(14) 0.0320(12) 0.0223(10) 0.0003(12) -0.0010(11) -0.0001(9)
C6 0.0489(15) 0.0297(11) 0.0279(11) -0.0010(12) 0.0015(12) 0.0033(9)
C7 0.0533(16) 0.0290(12) 0.0280(12) 0.0014(12) -0.0005(13) -0.0001(9)
C8 0.0487(17) 0.0346(14) 0.0419(15) 0.0035(12) 0.0056(13) -0.0021(11)
C9 0.0600(19) 0.0390(14) 0.0464(16) 0.0040(14) -0.0048(16) -0.0125(12)
C10 0.0606(19) 0.0306(13) 0.0536(17) -0.0030(14) -0.0047(16) 0.0026(11)
C11 0.100(3) 0.0357(17) 0.083(3) 0.0018(19) 0.016(2) -0.0102(17)
N1 0.0622(16) 0.0417(13) 0.0307(12) 0.0059(12) 0.0029(11) 0.0056(10)
N2 0.0526(14) 0.0420(12) 0.0295(11) 0.0021(12) -0.0021(11) -0.0001(9)
O1 0.123(2) 0.0329(10) 0.0264(9) 0.0013(14) 0.0010(13) 0.0041(8)
O2 0.0850(16) 0.0363(10) 0.0260(9) 0.0076(11) -0.0047(11) -0.0040(7)
O3 0.0954(18) 0.0300(10) 0.0328(10) -0.0021(11) -0.0009(12) -0.0034(8)
O4 0.0681(14) 0.0471(13) 0.0311(10) 0.0020(10) 0.0097(10) 0.0041(9)
O5 0.0618(14) 0.0579(14) 0.0375(11) -0.0119(11) -0.0131(10) 0.0042(9)
O6 0.0949(17) 0.0314(10) 0.0302(9) -0.0062(11) -0.0018(12) 0.0028(7)
O7 0.0634(16) 0.115(2) 0.0615(17) -0.0039(18) -0.0015(16) 0.0513(16)
O8 0.0788(17) 0.0787(17) 0.0394(12) -0.0074(16) 0.0121(13) -0.0131(12)
S1 0.0579(4) 0.0336(3) 0.0206(3) -0.0040(3) -0.0010(3) 0.0020(2)

loop_
_atom_type_symbol
_atom_type_description
_atom_type_scat_dispersion_real
_atom_type_scat_dispersion_imag
_atom_type_scat_source
C C 0.0033 0.0016 'International Tables Vol C Tables 4.2.6.8 and 6.1.1.4'
H H 0.0000 0.0000 'International Tables Vol C Tables 4.2.6.8 and 6.1.1.4'
N N 0.0061 0.0033 'International Tables Vol C Tables 4.2.6.8 and 6.1.1.4'
O O 0.0106 0.0060 'International Tables Vol C Tables 4.2.6.8 and 6.1.1.4'
S S 0.1246 0.1234 'International Tables Vol C Tables 4.2.6.8 and 6.1.1.4'

loop_
_geom_angle_atom_site_label_1
_geom_angle_atom_site_label_2
_geom_angle_atom_site_label_3
_geom_angle
_geom_angle_publ_flag
C6 C1 C2 119.4(2) no
C6 C1 C7 120.9(2) no
C2 C1 C7 119.7(2) no
O3 C2 C3 116.8(2) no
O3 C2 C1 123.6(2) no
C3 C2 C1 119.5(2) no
C4 C3 C2 120.3(2) no
C4 C3 H3 119.9 no
C2 C3 H3 119.9 no
C3 C4 C5 120.6(2) no
C3 C4 H4 119.7 no
C5 C4 H4 119.7 no
C6 C5 C4 119.5(2) no
C6 C5 S1 121.37(19) no
C4 C5 S1 119.15(18) no
C5 C6 C1 120.7(2) no
C5 C6 H6 119.6 no
C1 C6 H6 119.6 no
O2 C7 O1 123.0(2) no
O2 C7 C1 122.1(2) no
O1 C7 C1 114.8(2) no
N2 C8 N1 107.3(2) no
N2 C8 C11 126.4(3) no
N1 C8 C11 126.3(3) no
C10 C9 N1 106.3(3) no
C10 C9 H9 126.8 no
N1 C9 H9 126.8 no
C9 C10 N2 107.5(3) no
C9 C10 H10 126.3 no
N2 C10 H10 126.3 no
C8 C11 H11A 109.5 no
C8 C11 H11B 109.5 no
H11A C11 H11B 109.5 no
C8 C11 H11C 109.5 no
H11A C11 H11C 109.5 no
H11B C11 H11C 109.5 no
C8 N1 C9 109.3(3) no
C8 N1 H1B 121(3) no
C9 N1 H1B 130(3) no
C8 N2 C10 109.6(2) no
C8 N2 H2A 128(2) no
C10 N2 H2A 122(2) no
C7 O1 H1A 112(3) no
C2 O3 H3A 108(3) no
S1 O4 H1B 130.6(11) no
H7A O7 H7B 113(5) no
H8B O8 H8A 92(5) no
O6 S1 O5 113.71(15) no
O6 S1 O4 112.05(14) no
O5 S1 O4 111.51(12) no
O6 S1 C5 106.75(11) no
O5 S1 C5 106.53(14) no
O4 S1 C5 105.68(13) no

loop_
_geom_bond_atom_site_label_1
_geom_bond_atom_site_label_2
_geom_bond_distance
_geom_bond_publ_flag
C1 C6 1.390(3) no
C1 C2 1.401(4) no
C1 C7 1.484(3) no
C2 O3 1.344(3) no
C2 C3 1.399(4) no
C3 C4 1.366(4) no
C3 H3 0.9300 no
C4 C5 1.398(3) no
C4 H4 0.9300 no
C5 C6 1.381(3) no
C5 S1 1.766(2) no
C6 H6 0.9300 no
C7 O2 1.216(3) no
C7 O1 1.304(3) no
C8 N2 1.317(4) no
C8 N1 1.326(4) no
C8 C11 1.481(4) no
C9 C10 1.334(5) no
C9 N1 1.374(4) no
C9 H9 0.9300 no
C10 N2 1.358(4) no
C10 H10 0.9300 no
C11 H11A 0.9600 no
C11 H11B 0.9600 no
C11 H11C 0.9600 no
N1 H1B 0.79(4) no
N2 H2A 0.83(4) no
O1 H1A 0.83(5) no
O3 H3A 0.87(4) no
O4 S1 1.461(2) no
O5 S1 1.447(2) no
O6 S1 1.446(2) no
O7 H7A 0.79(6) no
O7 H7B 0.77(4) no
O8 H8B 0.78(6) no
O8 H8A 0.75(5) no

loop_
_geom_hbond_atom_site_label_D
_geom_hbond_atom_site_label_H
_geom_hbond_atom_site_label_A
_geom_hbond_site_symmetry_A
_geom_hbond_distance_DH
_geom_hbond_distance_HA
_geom_hbond_distance_DA
_geom_hbond_angle_DHA
O8 H8A O6 . 0.75(5) 2.22(6) 2.881(4) 147(6)
O7 H7A O4 . 0.79(6) 1.99(7) 2.781(4) 180(7)
O3 H3A O2 . 0.87(4) 1.87(5) 2.619(3) 144(4)
N1 H1B O4 . 0.79(4) 2.02(4) 2.806(3) 171(4)
C10 H10 O1 4_646 0.93 2.38 3.286(3) 166.1
C9 H9 O6 4_646 0.93 2.37 3.290(3) 172.1
O7 H7B O5 1_455 0.77(4) 1.99(4) 2.758(4) 174(4)
O3 H3A O5 2_664 0.87(4) 2.45(4) 2.970(3) 119(4)
N2 H2A O8 3_467 0.83(4) 1.94(4) 2.745(3) 162(3)
O8 H8B O2 3_566 0.78(6) 2.12(6) 2.875(4) 164(6)
O1 H1A O7 3_566 0.83(5) 1.72(5) 2.539(3) 167(5)

loop_
_geom_torsion_atom_site_label_1
_geom_torsion_atom_site_label_2
_geom_torsion_atom_site_label_3
_geom_torsion_atom_site_label_4
_geom_torsion
_geom_torsion_publ_flag
C6 C1 C2 O3 -179.6(3) no
C7 C1 C2 O3 0.6(5) no
C6 C1 C2 C3 -0.8(5) no
C7 C1 C2 C3 179.5(3) no
O3 C2 C3 C4 179.4(3) no
C1 C2 C3 C4 0.5(5) no
C2 C3 C4 C5 0.5(5) no
C3 C4 C5 C6 -1.1(5) no
C3 C4 C5 S1 179.4(3) no
C4 C5 C6 C1 0.8(5) no
S1 C5 C6 C1 -179.8(2) no
C2 C1 C6 C5 0.1(5) no
C7 C1 C6 C5 179.9(3) no
C6 C1 C7 O2 179.4(3) no
C2 C1 C7 O2 -0.8(5) no
C6 C1 C7 O1 -0.8(4) no
C2 C1 C7 O1 178.9(3) no
N1 C9 C10 N2 -1.1(4) no
N2 C8 N1 C9 0.0(4) no
C11 C8 N1 C9 179.9(3) no
C10 C9 N1 C8 0.8(4) no
N1 C8 N2 C10 -0.7(4) no
C11 C8 N2 C10 179.4(4) no
C9 C10 N2 C8 1.2(4) no
H1B O4 S1 O6 -164.3(14) no
H1B O4 S1 O5 -35.6(14) no
H1B O4 S1 C5 79.8(14) no
C6 C5 S1 O6 3.4(3) no
C4 C5 S1 O6 -177.2(3) no
C6 C5 S1 O5 -118.5(3) no
C4 C5 S1 O5 60.9(3) no
C6 C5 S1 O4 122.8(3) no
C4 C5 S1 O4 -57.8(3) no

loop_
_cod_related_entry_id
_cod_related_entry_database
_cod_related_entry_code
1 ChemSpider 21123547
